data_1542991
loop_
_publ_author_name
'Chen, Gang-Gang'
'Wei, Jun-Qiang'
'Yang, Xiaoliang'
'Yao, Zhu-Jun'

_publ_section_title
;
 Convenient One-Step Synthesis of Benzo[c]phenanthridines by
 Three-Component Reactions of Isochromenylium Tetrafluoroborates and
 Stilbenes in Acetonitrile.
;
_journal_issue 7
_journal_name_full 'Organic letters'
_journal_page_first 1502
_journal_page_last 1505
_journal_paper_doi 10.1021/acs.orglett.6b00010
_journal_volume 18
_journal_year 2016
_chemical_formula_moiety 'C39 H35 N O9'
_chemical_formula_sum 'C39 H35 N O9'
_chemical_formula_weight 661.68
_chemical_name_systematic
;
 ?
;
_space_group_IT_number 14
_symmetry_cell_setting monoclinic
_symmetry_space_group_name_Hall '-P 2yn'
_symmetry_space_group_name_H-M 'P 1 21/n 1'
_atom_sites_solution_hydrogens geom
_atom_sites_solution_primary direct
_atom_sites_solution_secondary difmap
_audit_creation_method SHELXL-97
_cell_angle_alpha 90.00
_cell_angle_beta 97.723(2)
_cell_angle_gamma 90.00
_cell_formula_units_Z 4
_cell_length_a 11.535(2)
_cell_length_b 12.207(2)
_cell_length_c 24.328(3)
_cell_measurement_reflns_used 4392
_cell_measurement_temperature 293(2)
_cell_measurement_theta_max 26.29
_cell_measurement_theta_min 2.37
_cell_volume 3394.5(9)
_computing_cell_refinement 'Bruker SMART'
_computing_data_collection 'Bruker SMART'
_computing_data_reduction 'Bruker SAINT'
_computing_molecular_graphics 'Bruker SHELXTL'
_computing_publication_material 'Bruker SHELXTL'
_computing_structure_refinement 'Bruker SHELXTL'
_computing_structure_solution 'Bruker SHELXTL'
_diffrn_ambient_temperature 293(2)
_diffrn_measured_fraction_theta_full 0.994
_diffrn_measured_fraction_theta_max 0.994
_diffrn_measurement_device_type 'CCD area detector'
_diffrn_measurement_method 'phi and omega scans'
_diffrn_radiation_monochromator graphite
_diffrn_radiation_source 'fine-focus sealed tube'
_diffrn_radiation_type MoK\a
_diffrn_radiation_wavelength 0.71073
_diffrn_reflns_av_R_equivalents 0.0818
_diffrn_reflns_av_sigmaI/netI 0.0757
_diffrn_reflns_limit_h_max 13
_diffrn_reflns_limit_h_min -14
_diffrn_reflns_limit_k_max 15
_diffrn_reflns_limit_k_min -14
_diffrn_reflns_limit_l_max 30
_diffrn_reflns_limit_l_min -30
_diffrn_reflns_number 20489
_diffrn_reflns_theta_full 26.58
_diffrn_reflns_theta_max 26.58
_diffrn_reflns_theta_min 1.69
_exptl_absorpt_coefficient_mu 0.092
_exptl_absorpt_correction_T_max 0.9908
_exptl_absorpt_correction_T_min 0.9818
_exptl_absorpt_correction_type multi-scan
_exptl_absorpt_process_details sadabs
_exptl_crystal_colour colorless
_exptl_crystal_density_diffrn 1.295
_exptl_crystal_density_method 'not measured'
_exptl_crystal_description sheet
_exptl_crystal_F_000 1392
_exptl_crystal_size_max 0.20
_exptl_crystal_size_mid 0.20
_exptl_crystal_size_min 0.10
_refine_diff_density_max 0.374
_refine_diff_density_min -0.311
_refine_diff_density_rms 0.055
_refine_ls_extinction_method none
_refine_ls_goodness_of_fit_ref 1.017
_refine_ls_hydrogen_treatment constr
_refine_ls_matrix_type full
_refine_ls_number_parameters 486
_refine_ls_number_reflns 7057
_refine_ls_number_restraints 43
_refine_ls_restrained_S_all 1.038
_refine_ls_R_factor_all 0.0916
_refine_ls_R_factor_gt 0.0517
_refine_ls_shift/su_max 0.001
_refine_ls_shift/su_mean 0.000
_refine_ls_structure_factor_coef Fsqd
_refine_ls_weighting_details 'calc w=1/[\s^2^(Fo^2^)+(0.0550P)^2^+0.2347P] where P=(Fo^2^+2Fc^2^)/3'
_refine_ls_weighting_scheme calc
_refine_ls_wR_factor_gt 0.1171
_refine_ls_wR_factor_ref 0.1336
_reflns_number_gt 4396
_reflns_number_total 7057
_reflns_threshold_expression >2sigma(I)
_cod_data_source_file ol6b00010_si_002.cif
_cod_data_source_block zz
_cod_depositor_comments
;
The following automatic conversions were performed:

'_symmetry_cell_setting' value 'Monoclinic' changed to 'monoclinic'
according to
/usr/data/users/saulius/crontab/automatic-downloads/current/ACS/lib/dictionaries/cif_core.dic
dictionary named 'cif_core.dic' version 2.4.2 from 2011-04-26.

Automatic conversion script
Id: cif_fix_values 4268 2015-11-12 08:31:59Z antanas 
;
_cod_original_sg_symbol_H-M 'P2(1)/n  '
_cod_database_code 1542991

loop_
_symmetry_equiv_pos_as_xyz
'x, y, z'
'-x+1/2, y+1/2, -z+1/2'
'-x, -y, -z'
'x-1/2, -y-1/2, z-1/2'

loop_
_atom_site_label
_atom_site_type_symbol
_atom_site_fract_x
_atom_site_fract_y
_atom_site_fract_z
_atom_site_U_iso_or_equiv
_atom_site_adp_type
_atom_site_occupancy
_atom_site_symmetry_multiplicity
_atom_site_calc_flag
_atom_site_refinement_flags
_atom_site_disorder_assembly
_atom_site_disorder_group
C1 C 0.8804(2) 0.5739(2) 0.74157(9) 0.0442(6) Uani 1 1 d . . .
H1A H 0.9561 0.5934 0.7323 0.066 Uiso 1 1 calc R . .
H1B H 0.8867 0.5569 0.7804 0.066 Uiso 1 1 calc R . .
H1C H 0.8275 0.6343 0.7334 0.066 Uiso 1 1 calc R . .
C2 C 0.7494(3) 0.20506(19) 0.62296(10) 0.0557(7) Uani 1 1 d . . .
H2A H 0.6775 0.2142 0.5985 0.084 Uiso 1 1 calc R . .
H2B H 0.7410 0.1465 0.6484 0.084 Uiso 1 1 calc R . .
H2C H 0.8112 0.1879 0.6016 0.084 Uiso 1 1 calc R . .
C3 C 0.82631(18) 0.49068(17) 0.65304(8) 0.0297(5) Uani 1 1 d . . .
C4 C 0.79579(18) 0.39491(17) 0.62222(8) 0.0297(5) Uani 1 1 d . . .
C5 C 0.84406(17) 0.58644(17) 0.62544(8) 0.0284(5) Uani 1 1 d . . .
H5 H 0.8641 0.6497 0.6458 0.034 Uiso 1 1 calc R . .
C6 C 0.78822(17) 0.39773(16) 0.56540(8) 0.0282(5) Uani 1 1 d . . .
H6 H 0.7705 0.3338 0.5452 0.034 Uiso 1 1 calc R . .
C7 C 0.83260(16) 0.59071(16) 0.56730(7) 0.0242(4) Uani 1 1 d . . .
C8 C 0.80672(17) 0.49538(16) 0.53707(8) 0.0252(4) Uani 1 1 d . . .
C9 C 0.85104(17) 0.69964(16) 0.53920(8) 0.0249(4) Uani 1 1 d . . .
H9 H 0.9357 0.7106 0.5416 0.030 Uiso 1 1 calc R . .
C10 C 0.80312(18) 0.79516(16) 0.56961(8) 0.0271(5) Uani 1 1 d . . .
C11 C 0.67504(18) 0.81894(16) 0.56332(8) 0.0278(5) Uani 1 1 d . . .
C12 C 0.6404(2) 0.92589(18) 0.57217(9) 0.0365(5) Uani 1 1 d . . .
H12 H 0.6966 0.9797 0.5816 0.044 Uiso 1 1 calc R . .
C13 C 0.5235(2) 0.9527(2) 0.56709(10) 0.0445(6) Uani 1 1 d . . .
H13 H 0.5013 1.0247 0.5724 0.053 Uiso 1 1 calc R . .
C14 C 0.4385(2) 0.8731(2) 0.55405(9) 0.0421(6) Uani 1 1 d . . .
H14 H 0.3597 0.8915 0.5509 0.050 Uiso 1 1 calc R . .
C15 C 0.47180(19) 0.76620(19) 0.54582(8) 0.0364(5) Uani 1 1 d . . .
H15 H 0.4151 0.7124 0.5374 0.044 Uiso 1 1 calc R . .
C16 C 0.58947(18) 0.73878(17) 0.55008(8) 0.0304(5) Uani 1 1 d . . .
H16 H 0.6114 0.6669 0.5441 0.036 Uiso 1 1 calc R . .
C17 C 0.80210(17) 0.69822(15) 0.47707(7) 0.0242(4) Uani 1 1 d . . .
H17 H 0.7172 0.6890 0.4748 0.029 Uiso 1 1 calc R . .
C18 C 0.84949(17) 0.59447(16) 0.45107(7) 0.0254(4) Uani 1 1 d . . .
H18 H 0.9345 0.5906 0.4614 0.031 Uiso 1 1 calc R . .
C19 C 0.79257(18) 0.49439(16) 0.47421(8) 0.0270(5) Uani 1 1 d . . .
H19 H 0.8301 0.4283 0.4621 0.032 Uiso 1 1 calc R . .
C20 C 0.62960(19) 0.51876(17) 0.40385(8) 0.0310(5) Uani 1 1 d . . .
C21 C 0.4994(2) 0.5199(2) 0.38763(10) 0.0440(6) Uani 1 1 d . . .
H21A H 0.4768 0.4590 0.3636 0.066 Uiso 1 1 calc R . .
H21B H 0.4767 0.5870 0.3686 0.066 Uiso 1 1 calc R . .
H21C H 0.4614 0.5144 0.4203 0.066 Uiso 1 1 calc R . .
C22 C 0.92631(18) 0.86295(17) 0.45612(8) 0.0296(5) Uani 1 1 d . . .
H22 H 0.9879 0.8369 0.4814 0.036 Uiso 1 1 calc R . .
C23 C 0.82242(17) 0.80441(16) 0.44752(7) 0.0248(4) Uani 1 1 d . . .
C24 C 0.82139(18) 0.59543(16) 0.38863(8) 0.0282(5) Uani 1 1 d . . .
C25 C 0.71087(18) 0.55776(16) 0.36553(8) 0.0288(5) Uani 1 1 d . A .
C26 C 0.94005(19) 0.95964(17) 0.42774(8) 0.0315(5) Uani 1 1 d . . .
H26 H 1.0104 0.9978 0.4335 0.038 Uiso 1 1 calc R . .
C27 C 0.73251(18) 0.84579(17) 0.40900(8) 0.0301(5) Uani 1 1 d . . .
H27 H 0.6623 0.8075 0.4025 0.036 Uiso 1 1 calc R . .
C28 C 0.74447(18) 0.94155(17) 0.38034(8) 0.0310(5) Uani 1 1 d . . .
H28 H 0.6840 0.9673 0.3544 0.037 Uiso 1 1 calc R . .
C29 C 0.84851(19) 0.99829(16) 0.39102(8) 0.0280(5) Uani 1 1 d . . .
C30 C 0.85576(17) 1.19307(17) 0.38763(8) 0.0292(5) Uani 1 1 d . . .
C31 C 0.8999(2) 0.6389(2) 0.35647(9) 0.0377(5) Uani 1 1 d . A .
H31 H 0.9726 0.6638 0.3729 0.045 Uiso 1 1 calc R . .
C32 C 0.8696(2) 0.6452(2) 0.29971(9) 0.0447(6) Uani 1 1 d D . .
C33 C 0.7639(2) 0.6052(2) 0.27477(9) 0.0433(6) Uani 1 1 d . A .
H33 H 0.7454 0.6067 0.2364 0.052 Uiso 1 1 calc R . .
C34 C 0.6857(2) 0.56270(18) 0.30754(8) 0.0358(5) Uani 1 1 d . . .
C35 C 0.5002(2) 0.5873(2) 0.25423(9) 0.0484(7) Uani 1 1 d . . .
C37 C 0.8593(2) 1.28629(18) 0.34838(9) 0.0392(6) Uani 1 1 d . . .
H37A H 0.7813 1.3028 0.3313 0.059 Uiso 1 1 calc R . .
H37B H 0.9066 1.2668 0.3203 0.059 Uiso 1 1 calc R . .
H37C H 0.8921 1.3494 0.3682 0.059 Uiso 1 1 calc R . .
O6' O 0.9325(6) 0.6352(7) 0.2550(3) 0.042(2) Uani 0.235(4) 1 d PU A 2
C36' C 0.9971(11) 0.7350(11) 0.2609(5) 0.043(3) Uani 0.235(4) 1 d PDU A 2
O7' O 0.9817(8) 0.7994(6) 0.2931(3) 0.061(3) Uani 0.235(4) 1 d P A 2
C38' C 1.0556(16) 0.738(2) 0.2082(10) 0.052(6) Uani 0.235(4) 1 d PU A 2
H38A H 1.0208 0.7946 0.1841 0.079 Uiso 0.235(4) 1 calc PR A 2
H38B H 1.0452 0.6685 0.1897 0.079 Uiso 0.235(4) 1 calc PR A 2
H38C H 1.1377 0.7524 0.2178 0.079 Uiso 0.235(4) 1 calc PR A 2
C36 C 0.9848(3) 0.6667(2) 0.22479(12) 0.0341(8) Uani 0.765(4) 1 d PU A 1
C38 C 1.0848(5) 0.7321(5) 0.2094(2) 0.0397(13) Uani 0.765(4) 1 d PU A 1
H38D H 1.1545 0.7141 0.2339 0.060 Uiso 0.765(4) 1 calc PR A 1
H38E H 1.0682 0.8088 0.2125 0.060 Uiso 0.765(4) 1 calc PR A 1
H38F H 1.0960 0.7156 0.1719 0.060 Uiso 0.765(4) 1 calc PR A 1
O6 O 0.9528(2) 0.7074(2) 0.27254(9) 0.0346(6) Uani 0.765(4) 1 d PU A 1
O7 O 0.94087(19) 0.58750(19) 0.20202(8) 0.0497(7) Uani 0.765(4) 1 d PU A 1
C39 C 0.4034(3) 0.5259(3) 0.22117(11) 0.0720(10) Uani 1 1 d . A .
H39A H 0.3417 0.5138 0.2433 0.108 Uiso 1 1 calc R . .
H39B H 0.4321 0.4566 0.2101 0.108 Uiso 1 1 calc R . .
H39C H 0.3739 0.5675 0.1888 0.108 Uiso 1 1 calc R . .
N1 N 0.66603(15) 0.48850(14) 0.45416(7) 0.0306(4) Uani 1 1 d . . .
O1 O 0.83685(14) 0.48015(12) 0.70969(5) 0.0388(4) Uani 1 1 d . . .
O2 O 0.77666(14) 0.30389(12) 0.65307(6) 0.0411(4) Uani 1 1 d . . .
O3 O 0.87147(13) 0.85409(12) 0.59885(6) 0.0356(4) Uani 1 1 d . . .
O4 O 0.85959(12) 1.09563(11) 0.36041(5) 0.0318(3) Uani 1 1 d . . .
O5 O 0.84839(12) 1.20010(12) 0.43627(6) 0.0351(4) Uani 1 1 d . . .
O8 O 0.58147(15) 0.51670(13) 0.28091(6) 0.0455(4) Uani 1 1 d . A .
O9 O 0.50880(15) 0.68447(16) 0.25873(8) 0.0574(5) Uani 1 1 d . A .

loop_
_atom_site_aniso_label
_atom_site_aniso_U_11
_atom_site_aniso_U_22
_atom_site_aniso_U_33
_atom_site_aniso_U_23
_atom_site_aniso_U_13
_atom_site_aniso_U_12
C1 0.0677(17) 0.0401(14) 0.0250(11) -0.0038(10) 0.0064(11) -0.0032(12)
C2 0.092(2) 0.0296(14) 0.0434(14) 0.0094(11) 0.0017(13) -0.0183(14)
C3 0.0335(12) 0.0331(12) 0.0222(10) 0.0027(9) 0.0029(8) -0.0002(9)
C4 0.0327(12) 0.0269(12) 0.0288(11) 0.0071(9) 0.0015(9) -0.0024(9)
C5 0.0329(11) 0.0251(11) 0.0264(10) -0.0006(9) 0.0016(8) -0.0017(9)
C6 0.0314(11) 0.0236(11) 0.0284(11) -0.0002(9) 0.0001(8) -0.0012(9)
C7 0.0253(10) 0.0237(11) 0.0239(10) 0.0026(8) 0.0041(8) 0.0001(9)
C8 0.0246(10) 0.0265(11) 0.0245(10) 0.0021(8) 0.0033(8) 0.0013(8)
C9 0.0275(10) 0.0243(11) 0.0231(10) 0.0008(8) 0.0041(8) -0.0028(9)
C10 0.0378(12) 0.0246(11) 0.0197(10) 0.0034(8) 0.0065(8) -0.0069(10)
C11 0.0373(12) 0.0254(11) 0.0220(10) -0.0007(8) 0.0091(8) -0.0039(9)
C12 0.0432(14) 0.0249(12) 0.0437(13) -0.0031(10) 0.0136(10) -0.0045(10)
C13 0.0497(15) 0.0283(13) 0.0586(15) -0.0020(11) 0.0189(12) 0.0045(12)
C14 0.0383(14) 0.0433(15) 0.0474(14) 0.0026(11) 0.0162(10) 0.0067(12)
C15 0.0357(13) 0.0407(14) 0.0342(12) -0.0010(10) 0.0102(9) -0.0090(11)
C16 0.0393(13) 0.0267(11) 0.0270(11) -0.0005(9) 0.0113(9) -0.0047(10)
C17 0.0262(10) 0.0239(11) 0.0229(10) -0.0006(8) 0.0045(8) -0.0020(8)
C18 0.0269(11) 0.0278(11) 0.0219(10) 0.0006(8) 0.0043(8) 0.0019(9)
C19 0.0340(12) 0.0248(11) 0.0223(10) -0.0001(8) 0.0038(8) 0.0021(9)
C20 0.0385(13) 0.0230(11) 0.0302(11) -0.0001(9) -0.0004(9) -0.0040(9)
C21 0.0442(15) 0.0462(15) 0.0388(13) 0.0088(11) -0.0040(11) -0.0121(12)
C22 0.0320(12) 0.0301(12) 0.0255(10) 0.0047(9) -0.0008(8) -0.0030(9)
C23 0.0288(11) 0.0253(11) 0.0206(10) -0.0019(8) 0.0044(8) -0.0019(9)
C24 0.0354(12) 0.0254(11) 0.0243(10) 0.0011(8) 0.0064(9) 0.0083(9)
C25 0.0383(12) 0.0222(11) 0.0254(10) -0.0003(8) 0.0021(9) 0.0059(9)
C26 0.0329(12) 0.0334(12) 0.0275(11) 0.0020(9) 0.0015(9) -0.0089(10)
C27 0.0282(11) 0.0283(12) 0.0334(11) 0.0003(9) 0.0029(9) -0.0042(9)
C28 0.0332(12) 0.0292(12) 0.0294(11) 0.0025(9) -0.0005(9) 0.0027(9)
C29 0.0401(13) 0.0226(11) 0.0221(10) 0.0001(8) 0.0067(9) -0.0028(9)
C30 0.0295(11) 0.0268(12) 0.0306(12) -0.0002(9) 0.0019(9) -0.0012(9)
C31 0.0327(12) 0.0505(15) 0.0310(12) 0.0053(10) 0.0080(9) 0.0103(11)
C32 0.0418(15) 0.0642(17) 0.0310(12) 0.0114(11) 0.0161(10) 0.0138(12)
C33 0.0540(16) 0.0540(16) 0.0225(11) 0.0042(10) 0.0070(10) 0.0163(13)
C34 0.0472(14) 0.0299(12) 0.0285(11) -0.0005(9) -0.0016(10) 0.0073(10)
C35 0.0538(16) 0.0562(18) 0.0340(13) 0.0183(12) 0.0015(11) -0.0076(14)
C37 0.0549(15) 0.0263(12) 0.0367(12) -0.0004(9) 0.0077(11) -0.0015(11)
O6' 0.044(3) 0.045(3) 0.039(3) 0.0010(18) 0.0097(18) -0.0024(18)
C36' 0.042(4) 0.043(4) 0.043(4) -0.001(2) 0.006(2) -0.001(2)
O7' 0.087(6) 0.044(5) 0.061(5) -0.005(4) 0.040(4) -0.013(4)
C38' 0.052(6) 0.053(6) 0.052(6) -0.001(2) 0.008(2) 0.000(2)
C36 0.0390(14) 0.0368(14) 0.0270(13) -0.0018(11) 0.0057(11) -0.0036(12)
C38 0.042(2) 0.0422(19) 0.0358(18) 0.0039(12) 0.0101(15) -0.0040(17)
O6 0.0411(12) 0.0355(13) 0.0291(10) -0.0062(9) 0.0114(9) -0.0084(10)
O7 0.0524(12) 0.0577(13) 0.0402(11) -0.0176(10) 0.0101(9) -0.0116(10)
C39 0.066(2) 0.101(3) 0.0429(16) 0.0286(16) -0.0122(14) -0.0303(18)
N1 0.0373(10) 0.0253(9) 0.0278(9) 0.0012(7) -0.0005(8) -0.0063(8)
O1 0.0588(10) 0.0347(9) 0.0223(7) 0.0034(6) 0.0037(7) -0.0066(8)
O2 0.0617(11) 0.0293(9) 0.0311(8) 0.0075(6) 0.0018(7) -0.0109(8)
O3 0.0422(9) 0.0341(9) 0.0304(8) -0.0066(7) 0.0045(6) -0.0103(7)
O4 0.0481(9) 0.0236(8) 0.0235(7) 0.0027(6) 0.0044(6) -0.0039(7)
O5 0.0410(9) 0.0367(9) 0.0279(8) -0.0027(7) 0.0056(6) -0.0005(7)
O8 0.0629(11) 0.0406(10) 0.0283(8) 0.0040(7) -0.0108(7) -0.0032(8)
O9 0.0497(11) 0.0524(13) 0.0696(13) 0.0197(10) 0.0061(9) 0.0041(9)

loop_
_atom_type_symbol
_atom_type_description
_atom_type_scat_dispersion_real
_atom_type_scat_dispersion_imag
_atom_type_scat_source
C C 0.0033 0.0016 'International Tables Vol C Tables 4.2.6.8 and 6.1.1.4'
H H 0.0000 0.0000 'International Tables Vol C Tables 4.2.6.8 and 6.1.1.4'
O O 0.0106 0.0060 'International Tables Vol C Tables 4.2.6.8 and 6.1.1.4'
N N 0.0061 0.0033 'International Tables Vol C Tables 4.2.6.8 and 6.1.1.4'

loop_
_geom_angle_atom_site_label_1
_geom_angle_atom_site_label_2
_geom_angle_atom_site_label_3
_geom_angle
O1 C1 H1A 109.5
O1 C1 H1B 109.5
H1A C1 H1B 109.5
O1 C1 H1C 109.5
H1A C1 H1C 109.5
H1B C1 H1C 109.5
O2 C2 H2A 109.5
O2 C2 H2B 109.5
H2A C2 H2B 109.5
O2 C2 H2C 109.5
H2A C2 H2C 109.5
H2B C2 H2C 109.5
O1 C3 C5 124.75(18)
O1 C3 C4 116.02(17)
C5 C3 C4 119.23(17)
C6 C4 O2 125.19(18)
C6 C4 C3 119.50(18)
O2 C4 C3 115.31(17)
C3 C5 C7 121.52(18)
C3 C5 H5 119.2
C7 C5 H5 119.2
C4 C6 C8 121.38(18)
C4 C6 H6 119.3
C8 C6 H6 119.3
C8 C7 C5 119.16(18)
C8 C7 C9 121.82(16)
C5 C7 C9 119.01(17)
C7 C8 C6 119.13(17)
C7 C8 C19 121.85(17)
C6 C8 C19 118.97(17)
C7 C9 C10 111.61(15)
C7 C9 C17 112.07(15)
C10 C9 C17 112.08(16)
C7 C9 H9 106.9
C10 C9 H9 106.9
C17 C9 H9 106.9
O3 C10 C11 119.81(19)
O3 C10 C9 119.02(19)
C11 C10 C9 121.15(17)
C12 C11 C16 119.0(2)
C12 C11 C10 117.88(18)
C16 C11 C10 123.12(19)
C13 C12 C11 120.5(2)
C13 C12 H12 119.8
C11 C12 H12 119.8
C12 C13 C14 120.5(2)
C12 C13 H13 119.7
C14 C13 H13 119.7
C15 C14 C13 119.6(2)
C15 C14 H14 120.2
C13 C14 H14 120.2
C14 C15 C16 120.3(2)
C14 C15 H15 119.8
C16 C15 H15 119.8
C15 C16 C11 120.1(2)
C15 C16 H16 119.9
C11 C16 H16 119.9
C23 C17 C9 113.34(15)
C23 C17 C18 114.85(16)
C9 C17 C18 107.88(15)
C23 C17 H17 106.8
C9 C17 H17 106.8
C18 C17 H17 106.8
C24 C18 C19 109.37(16)
C24 C18 C17 111.40(16)
C19 C18 C17 108.08(16)
C24 C18 H18 109.3
C19 C18 H18 109.3
C17 C18 H18 109.3
N1 C19 C8 107.52(16)
N1 C19 C18 111.80(15)
C8 C19 C18 111.81(16)
N1 C19 H19 108.5
C8 C19 H19 108.5
C18 C19 H19 108.5
N1 C20 C25 122.20(19)
N1 C20 C21 115.97(19)
C25 C20 C21 121.69(18)
C20 C21 H21A 109.5
C20 C21 H21B 109.5
H21A C21 H21B 109.5
C20 C21 H21C 109.5
H21A C21 H21C 109.5
H21B C21 H21C 109.5
C23 C22 C26 121.16(18)
C23 C22 H22 119.4
C26 C22 H22 119.4
C22 C23 C27 117.64(18)
C22 C23 C17 123.68(17)
C27 C23 C17 118.67(18)
C31 C24 C25 122.04(19)
C31 C24 C18 120.30(19)
C25 C24 C18 117.52(18)
C24 C25 C34 116.33(19)
C24 C25 C20 118.07(17)
C34 C25 C20 125.59(19)
C29 C26 C22 119.16(19)
C29 C26 H26 120.4
C22 C26 H26 120.4
C28 C27 C23 122.08(19)
C28 C27 H27 119.0
C23 C27 H27 119.0
C27 C28 C29 118.31(18)
C27 C28 H28 120.8
C29 C28 H28 120.8
C26 C29 C28 121.60(19)
C26 C29 O4 120.97(18)
C28 C29 O4 117.35(17)
O5 C30 O4 123.47(18)
O5 C30 C37 126.07(19)
O4 C30 C37 110.45(17)
C32 C31 C24 119.4(2)
C32 C31 H31 120.3
C24 C31 H31 120.3
C33 C32 C31 120.8(2)
C33 C32 O6' 98.5(4)
C31 C32 O6' 133.5(4)
C33 C32 O6 125.9(2)
C31 C32 O6 113.0(2)
O6' C32 O6 40.8(3)
C32 C33 C34 119.1(2)
C32 C33 H33 120.4
C34 C33 H33 120.4
C33 C34 C25 122.2(2)
C33 C34 O8 117.93(18)
C25 C34 O8 119.7(2)
O9 C35 O8 122.6(2)
O9 C35 C39 126.7(3)
O8 C35 C39 110.8(2)
C30 C37 H37A 109.5
C30 C37 H37B 109.5
H37A C37 H37B 109.5
C30 C37 H37C 109.5
H37A C37 H37C 109.5
H37B C37 H37C 109.5
C32 O6' C36' 99.6(8)
O7' C36' O6' 122.0(12)
O7' C36' C38' 133.5(15)
O6' C36' C38' 102.7(12)
C36' C38' H38A 109.5
C36' C38' H38B 109.5
H38A C38' H38B 109.5
C36' C38' H38C 109.5
H38A C38' H38C 109.5
H38B C38' H38C 109.5
O7 C36 O6 123.1(3)
O7 C36 C38 127.8(3)
O6 C36 C38 109.0(3)
C36 O6 C32 118.0(2)
C35 C39 H39A 109.5
C35 C39 H39B 109.5
H39A C39 H39B 109.5
C35 C39 H39C 109.5
H39A C39 H39C 109.5
H39B C39 H39C 109.5
C20 N1 C19 118.66(17)
C3 O1 C1 116.43(16)
C4 O2 C2 116.37(16)
C30 O4 C29 117.69(15)
C35 O8 C34 117.10(19)

loop_
_geom_bond_atom_site_label_1
_geom_bond_atom_site_label_2
_geom_bond_distance
C1 O1 1.435(3)
C1 H1A 0.9600
C1 H1B 0.9600
C1 H1C 0.9600
C2 O2 1.424(3)
C2 H2A 0.9600
C2 H2B 0.9600
C2 H2C 0.9600
C3 O1 1.373(2)
C3 C5 1.377(3)
C3 C4 1.408(3)
C4 C6 1.374(3)
C4 O2 1.375(2)
C5 C7 1.404(3)
C5 H5 0.9300
C6 C8 1.407(3)
C6 H6 0.9300
C7 C8 1.388(3)
C7 C9 1.523(3)
C8 C19 1.516(3)
C9 C10 1.524(3)
C9 C17 1.541(3)
C9 H9 0.9800
C10 O3 1.222(2)
C10 C11 1.493(3)
C11 C12 1.391(3)
C11 C16 1.396(3)
C12 C13 1.377(3)
C12 H12 0.9300
C13 C14 1.386(3)
C13 H13 0.9300
C14 C15 1.382(3)
C14 H14 0.9300
C15 C16 1.388(3)
C15 H15 0.9300
C16 H16 0.9300
C17 C23 1.516(3)
C17 C18 1.548(3)
C17 H17 0.9800
C18 C24 1.510(3)
C18 C19 1.530(3)
C18 H18 0.9800
C19 N1 1.477(3)
C19 H19 0.9800
C20 N1 1.293(2)
C20 C25 1.486(3)
C20 C21 1.501(3)
C21 H21A 0.9600
C21 H21B 0.9600
C21 H21C 0.9600
C22 C23 1.387(3)
C22 C26 1.387(3)
C22 H22 0.9300
C23 C27 1.395(3)
C24 C31 1.380(3)
C24 C25 1.400(3)
C25 C34 1.403(3)
C26 C29 1.372(3)
C26 H26 0.9300
C27 C28 1.378(3)
C27 H27 0.9300
C28 C29 1.380(3)
C28 H28 0.9300
C29 O4 1.417(2)
C30 O5 1.201(2)
C30 O4 1.365(2)
C30 C37 1.489(3)
C31 C32 1.380(3)
C31 H31 0.9300
C32 C33 1.376(3)
C32 O6' 1.391(8)
C32 O6 1.451(3)
C33 C34 1.383(3)
C33 H33 0.9300
C34 O8 1.404(3)
C35 O9 1.194(3)
C35 O8 1.371(3)
C35 C39 1.489(4)
C37 H37A 0.9600
C37 H37B 0.9600
C37 H37C 0.9600
O6' C36' 1.425(16)
C36' O7' 1.140(14)
C36' C38' 1.53(3)
C38' H38A 0.9600
C38' H38B 0.9600
C38' H38C 0.9600
C36 O7 1.193(3)
C36 O6 1.359(4)
C36 C38 1.491(6)
C38 H38D 0.9600
C38 H38E 0.9600
C38 H38F 0.9600
C39 H39A 0.9600
C39 H39B 0.9600
C39 H39C 0.9600

loop_
_geom_torsion_atom_site_label_1
_geom_torsion_atom_site_label_2
_geom_torsion_atom_site_label_3
_geom_torsion_atom_site_label_4
_geom_torsion
O1 C3 C4 C6 -177.37(18)
C5 C3 C4 C6 2.2(3)
O1 C3 C4 O2 2.1(3)
C5 C3 C4 O2 -178.31(19)
O1 C3 C5 C7 179.46(18)
C4 C3 C5 C7 -0.1(3)
O2 C4 C6 C8 178.55(19)
C3 C4 C6 C8 -2.1(3)
C3 C5 C7 C8 -2.2(3)
C3 C5 C7 C9 178.81(19)
C5 C7 C8 C6 2.4(3)
C9 C7 C8 C6 -178.67(18)
C5 C7 C8 C19 179.70(18)
C9 C7 C8 C19 -1.4(3)
C4 C6 C8 C7 -0.3(3)
C4 C6 C8 C19 -177.66(18)
C8 C7 C9 C10 143.94(18)
C5 C7 C9 C10 -37.1(2)
C8 C7 C9 C17 17.3(3)
C5 C7 C9 C17 -163.79(17)
C7 C9 C10 O3 103.7(2)
C17 C9 C10 O3 -129.70(18)
C7 C9 C10 C11 -77.6(2)
C17 C9 C10 C11 49.0(2)
O3 C10 C11 C12 24.3(3)
C9 C10 C11 C12 -154.39(18)
O3 C10 C11 C16 -154.44(19)
C9 C10 C11 C16 26.8(3)
C16 C11 C12 C13 -1.0(3)
C10 C11 C12 C13 -179.85(19)
C11 C12 C13 C14 1.2(3)
C12 C13 C14 C15 -0.4(3)
C13 C14 C15 C16 -0.6(3)
C14 C15 C16 C11 0.7(3)
C12 C11 C16 C15 0.1(3)
C10 C11 C16 C15 178.85(18)
C7 C9 C17 C23 -178.24(16)
C10 C9 C17 C23 55.4(2)
C7 C9 C17 C18 -49.9(2)
C10 C9 C17 C18 -176.31(16)
C23 C17 C18 C24 -43.7(2)
C9 C17 C18 C24 -171.12(16)
C23 C17 C18 C19 -163.84(15)
C9 C17 C18 C19 68.70(19)
C7 C8 C19 N1 -103.5(2)
C6 C8 C19 N1 73.8(2)
C7 C8 C19 C18 19.5(3)
C6 C8 C19 C18 -163.17(18)
C24 C18 C19 N1 -53.3(2)
C17 C18 C19 N1 68.18(19)
C24 C18 C19 C8 -173.88(16)
C17 C18 C19 C8 -52.4(2)
C26 C22 C23 C27 0.5(3)
C26 C22 C23 C17 179.82(19)
C9 C17 C23 C22 41.9(3)
C18 C17 C23 C22 -82.8(2)
C9 C17 C23 C27 -138.76(19)
C18 C17 C23 C27 96.6(2)
C19 C18 C24 C31 -148.63(19)
C17 C18 C24 C31 92.0(2)
C19 C18 C24 C25 35.6(2)
C17 C18 C24 C25 -83.9(2)
C31 C24 C25 C34 2.4(3)
C18 C24 C25 C34 178.10(18)
C31 C24 C25 C20 -176.2(2)
C18 C24 C25 C20 -0.5(3)
N1 C20 C25 C24 -20.5(3)
C21 C20 C25 C24 155.0(2)
N1 C20 C25 C34 161.0(2)
C21 C20 C25 C34 -23.4(3)
C23 C22 C26 C29 0.7(3)
C22 C23 C27 C28 -0.4(3)
C17 C23 C27 C28 -179.76(18)
C23 C27 C28 C29 -0.9(3)
C22 C26 C29 C28 -2.1(3)
C22 C26 C29 O4 -178.81(18)
C27 C28 C29 C26 2.2(3)
C27 C28 C29 O4 179.00(18)
C25 C24 C31 C32 -0.4(3)
C18 C24 C31 C32 -176.1(2)
C24 C31 C32 C33 -2.2(4)
C24 C31 C32 O6' -145.8(5)
C24 C31 C32 O6 171.2(2)
C31 C32 C33 C34 2.8(4)
O6' C32 C33 C34 157.0(4)
O6 C32 C33 C34 -169.7(2)
C32 C33 C34 C25 -0.8(4)
C32 C33 C34 O8 -176.4(2)
C24 C25 C34 C33 -1.8(3)
C20 C25 C34 C33 176.7(2)
C24 C25 C34 O8 173.81(18)
C20 C25 C34 O8 -7.7(3)
C33 C32 O6' C36' 139.7(6)
C31 C32 O6' C36' -71.4(8)
O6 C32 O6' C36' 2.6(5)
C32 O6' C36' O7' -5.7(13)
C32 O6' C36' C38' -172.2(10)
O7 C36 O6 C32 6.2(4)
C38 C36 O6 C32 -170.3(3)
C33 C32 O6 C36 -50.4(4)
C31 C32 O6 C36 136.6(2)
O6' C32 O6 C36 5.8(5)
C25 C20 N1 C19 0.8(3)
C21 C20 N1 C19 -174.98(18)
C8 C19 N1 C20 159.76(18)
C18 C19 N1 C20 36.7(2)
C5 C3 O1 C1 -6.2(3)
C4 C3 O1 C1 173.34(19)
C6 C4 O2 C2 1.4(3)
C3 C4 O2 C2 -178.0(2)
O5 C30 O4 C29 3.2(3)
C37 C30 O4 C29 -175.56(17)
C26 C29 O4 C30 -76.0(2)
C28 C29 O4 C30 107.1(2)
O9 C35 O8 C34 -9.4(3)
C39 C35 O8 C34 171.5(2)
C33 C34 O8 C35 -70.3(3)
C25 C34 O8 C35 113.9(2)
